data_1539547
loop_
_publ_author_name
'Szymanski, J.T.'
'Owens, D.R.'
'Chao, G.Y.'
'Roberts, A.C.'
'Ansell, H.G.'

_publ_section_title
;
 A mineralogical study and cristal-structure determination of nonmetamicht
 ekanite, Th Ca2 Si8 O20
;
_journal_name_full 'Canadian Mineralogist'
_journal_page_first 65
_journal_page_last 75
_journal_volume 20
_journal_year 1982
_chemical_formula_sum 'Ca2 O20 Si8 Th'
_chemical_name_systematic 'Th Ca2 (Si8 O20)'
_space_group_IT_number 97
_symmetry_space_group_name_Hall 'I 4 2'
_symmetry_space_group_name_H-M 'I 4 2 2'
_cell_angle_alpha 90
_cell_angle_beta 90
_cell_angle_gamma 90
_cell_formula_units_Z 2
_cell_length_a 7.483
_cell_length_b 7.483
_cell_length_c 14.893
_cell_volume 833.938
_citation_journal_id_ASTM CAMIA6
_cod_data_source_file Szymanski_CAMIA6_1982_1191.cif
_cod_data_source_block Ca2O20Si8Th1
_cod_original_cell_volume 833.9378
_cod_original_formula_sum 'Ca2 O20 Si8 Th1'
_cod_database_code 1539547

loop_
_symmetry_equiv_pos_as_xyz
x,y,z
-y,x,z
-x,-y,z
y,-x,z
x,-y,-z
y,x,-z
-x,y,-z
-y,-x,-z
x+1/2,y+1/2,z+1/2
-y+1/2,x+1/2,z+1/2
-x+1/2,-y+1/2,z+1/2
y+1/2,-x+1/2,z+1/2
x+1/2,-y+1/2,-z+1/2
y+1/2,x+1/2,-z+1/2
-x+1/2,y+1/2,-z+1/2
-y+1/2,-x+1/2,-z+1/2

loop_
_atom_site_label
_atom_site_type_symbol
_atom_site_fract_x
_atom_site_fract_y
_atom_site_fract_z
_atom_site_occupancy
_atom_site_U_iso_or_equiv
O1 O-2 0.7924 0.2924 0.25 1 0.0
Ca1 Ca+2 0.5 0 0 1 0.0
Th1 Th+4 0 0 0 1 0.0
Si1 Si+4 0.3335 0.254 0.1479 1 0.0
O3 O-2 0.2553 0.1075 0.0818 1 0.0
O2 O-2 0.2544 0.4521 0.1251 1 0.0
